data_2211964
loop_
_publ_author_name
'Salloum, D.'
'Gougeon, P.'
'Potel, M.'

_publ_section_title
;
 In~0.87~K~2~Mo~15~Se~19~: a quaternary selenide containing Mo~6~ and
 Mo~9~ clusters
;
_journal_coeditor_code WM2077
_journal_issue 1
_journal_name_full 'Acta Crystallographica Section E'
_journal_page_first i8
_journal_page_last i10
_journal_paper_doi 10.1107/S1600536806052974
_journal_volume 63
_journal_year 2007
_chemical_formula_iupac 'In0.875 K2 Mo15 Se19'
_chemical_formula_structural 'In0.875 K2 (Mo15 Se19)'
_chemical_formula_sum 'In0.875 K2 Mo15 Se19'
_chemical_formula_weight 3118
_chemical_name_systematic
;
indium dipotassium pentadecamolybdate nonadecaselenide
;
_space_group_IT_number 176
_symmetry_cell_setting hexagonal
_symmetry_space_group_name_Hall '-P 6c'
_symmetry_space_group_name_H-M 'P 63/m'
_cell_angle_alpha 90
_cell_angle_beta 90
_cell_angle_gamma 120
_cell_formula_units_Z 2
_cell_length_a 9.80760(10)
_cell_length_b 9.80760(10)
_cell_length_c 19.6036(3)
_cell_measurement_reflns_used 45013
_cell_measurement_temperature 293
_cell_measurement_theta_max 40.25
_cell_measurement_theta_min 2.04
_cell_volume 1633.02(3)
_computing_cell_refinement COLLECT
_computing_data_collection 'COLLECT (Nonius, 1998)'
_computing_data_reduction 'EvalCCD (Duisenberg, 1998)'
_computing_molecular_graphics 'DIAMOND (Brandenburg, 1999)'
_computing_publication_material JANA2000
_computing_structure_refinement 'JANA2000 (Pet\<r\'i\<cek & Du\<sek, 2000)'
_computing_structure_solution 'SIR97 (Altomare <i>et al.</i>,  1999)'
_diffrn_ambient_temperature 293(2)
_diffrn_detector_area_resol_mean 9
_diffrn_measured_fraction_theta_full 1.00
_diffrn_measurement_device '95mm CCD camera on \k-goniostat'
_diffrn_measurement_device_type 'Nonius KappaCCD area-detector'
_diffrn_measurement_method '\f and \w'
_diffrn_radiation_monochromator 'horizontally mounted graphite crystal'
_diffrn_radiation_source 'fine-focus sealed tube'
_diffrn_radiation_type MoK\a
_diffrn_radiation_wavelength 0.71069
_diffrn_reflns_av_R_equivalents 0.0879
_diffrn_reflns_av_sigmaI/netI 0.0483
_diffrn_reflns_limit_h_max 16
_diffrn_reflns_limit_h_min -17
_diffrn_reflns_limit_k_max 16
_diffrn_reflns_limit_k_min -17
_diffrn_reflns_limit_l_max 35
_diffrn_reflns_limit_l_min -27
_diffrn_reflns_number 34604
_diffrn_reflns_theta_full 39.76
_diffrn_reflns_theta_max 39.76
_diffrn_reflns_theta_min 3.17
_diffrn_standards_number 0
_exptl_absorpt_coefficient_mu 27.571
_exptl_absorpt_correction_T_max 0.3895
_exptl_absorpt_correction_T_min 0.1738
_exptl_absorpt_correction_type analytical
_exptl_absorpt_process_details '(de Meulenaer & Tompa, 1965)'
_exptl_crystal_colour black
_exptl_crystal_density_diffrn 6.33903(13)
_exptl_crystal_density_method 'not measured'
_exptl_crystal_description 'irregular block'
_exptl_crystal_F_000 2713.6
_exptl_crystal_size_max 0.095
_exptl_crystal_size_mid 0.085
_exptl_crystal_size_min 0.060
_refine_diff_density_max 2.12
_refine_diff_density_min -1.37
_refine_ls_extinction_coef 0.035(6)
_refine_ls_extinction_method 'B-C type 1 Gaussian isotropic (Becker & Coppens, 1974)'
_refine_ls_goodness_of_fit_ref 1.15
_refine_ls_number_parameters 67
_refine_ls_number_reflns 2628
_refine_ls_R_factor_all 0.0374
_refine_ls_R_factor_gt 0.0374
_refine_ls_shift/su_max 0.0008
_refine_ls_shift/su_mean 0.0001
_refine_ls_structure_factor_coef F
_refine_ls_weighting_details 'w = 1/[\s^2^(F)+0.0004F^2^]'
_refine_ls_weighting_scheme sigma
_refine_ls_wR_factor_gt 0.0401
_refine_ls_wR_factor_ref 0.0401
_reflns_number_gt 2628
_reflns_number_total 3409
_reflns_threshold_expression I>2\s(I)
_cod_data_source_file wm2077.cif
_cod_data_source_block I
_cod_database_code 2211964

loop_
_symmetry_equiv_pos_site_id
_symmetry_equiv_pos_as_xyz
1 x,y,z
2 x-y,x,1/2+z
3 -y,x-y,z
4 -x,-y,1/2+z
5 -x+y,-x,z
6 y,-x+y,1/2+z
7 -x,-y,-z
8 -x+y,-x,1/2-z
9 y,-x+y,-z
10 x,y,1/2-z
11 x-y,x,-z
12 -y,x-y,1/2-z

loop_
_atom_site_type_symbol
_atom_site_label
_atom_site_fract_x
_atom_site_fract_y
_atom_site_fract_z
_atom_site_U_iso_or_equiv
_atom_site_adp_type
_atom_site_calc_flag
_atom_site_occupancy
Mo Mo1 0.84956(5) -0.16539(5) 0.443400(18) 0.00856(14) Uani d 1
Mo Mo2 0.68172(5) 0.18590(5) 0.365506(18) 0.00832(13) Uani d 1
Mo Mo3 0.51048(7) 0.16913(7) 0.25 0.00817(19) Uani d 1
Se Se1 0.67930(6) -0.03257(6) 0.44904(2) 0.01054(17) Uani d 1
Se Se2 0.37827(6) 0.01337(6) 0.35998(2) 0.01186(17) Uani d 1
Se Se3 0.68237(9) 0.03619(9) 0.25 0.0113(3) Uani d 1
Se Se4 1 0 0.34018(4) 0.0196(2) Uani d 1
Se Se5 0.6667 0.3333 0.46787(4) 0.01195(19) Uani d 1
K K 0.6667 0.3333 0.63172(12) 0.0271(6) Uani d 1
In In 0.7951(2) -0.1712(2) 0.25 0.0142(7) Uani d 0.291(3)

loop_
_atom_site_aniso_label
_atom_site_aniso_U_11
_atom_site_aniso_U_22
_atom_site_aniso_U_33
_atom_site_aniso_U_12
_atom_site_aniso_U_13
_atom_site_aniso_U_23
_atom_site_aniso_type_symbol
Mo1 0.0087(2) 0.00918(18) 0.00839(14) 0.00490(16) -0.00017(12) -0.00006(12) Mo
Mo2 0.00800(17) 0.00788(18) 0.00926(14) 0.00410(14) 0.00005(13) 0.00053(12) Mo
Mo3 0.0083(3) 0.0084(2) 0.00844(18) 0.0046(2) 0 0 Mo
Se1 0.0092(2) 0.0106(2) 0.01248(18) 0.00546(19) -0.00125(16) 0.00095(16) Se
Se2 0.0093(2) 0.0094(2) 0.01565(18) 0.00379(18) 0.00334(16) 0.00108(17) Se
Se3 0.0125(3) 0.0095(3) 0.0137(3) 0.0069(3) 0 0 Se
Se4 0.0254(3) 0.0254(3) 0.0081(3) 0.01268(16) 0 0 Se
Se5 0.0135(2) 0.0135(2) 0.0088(3) 0.00675(12) 0 0 Se
K 0.0236(7) 0.0236(7) 0.0340(11) 0.0118(3) 0 0 K
In 0.0133(9) 0.0087(8) 0.0196(8) 0.0047(7) 0 0 In

loop_
_atom_type_symbol
_atom_type_scat_dispersion_real
_atom_type_scat_dispersion_imag
_atom_type_scat_source
K 0.201 0.249 'International Tables Vol C Tables  4.2.6.8 and 6.1.1.4'
Se -0.093 2.226 'International Tables Vol C Tables  4.2.6.8 and 6.1.1.4'
Mo -1.683 0.686 'International Tables Vol C Tables  4.2.6.8 and 6.1.1.4'
In -0.728 1.310 'International Tables Vol C Tables  4.2.6.8 and 6.1.1.4'

loop_
_geom_angle_atom_site_label_1
_geom_angle_atom_site_label_2
_geom_angle_atom_site_label_3
_geom_angle_site_symmetry_1
_geom_angle_site_symmetry_3
_geom_angle
_geom_angle_publ_flag
Se1 K Se1 7_656 9_666 101.79(4) no
Se1 K Se1 7_656 11_556 101.79(4) no
Se1 K Se2 7_656 7_656 64.906(17) no
Se1 K Se2 7_656 9_666 156.56(6) no
Se1 K Se2 7_656 11_556 64.806(17) no
Se1 K Se5 7_656 . 63.64(3) no
Se1 K Se1 9_666 7_656 101.79(4) no
Se1 K Se1 9_666 11_556 101.79(4) no
Se1 K Se2 9_666 7_656 64.806(18) no
Se1 K Se2 9_666 9_666 64.91(2) no
Se1 K Se2 9_666 11_556 156.56(6) no
Se1 K Se5 9_666 . 63.64(3) no
Se1 K Se1 11_556 7_656 101.79(4) no
Se1 K Se1 11_556 9_666 101.79(4) no
Se1 K Se2 11_556 7_656 156.56(6) no
Se1 K Se2 11_556 9_666 64.81(2) no
Se1 K Se2 11_556 11_556 64.906(18) no
Se1 K Se5 11_556 . 63.64(3) no
Se2 K Se2 7_656 9_666 119.74(2) no
Se2 K Se2 7_656 11_556 119.744(14) no
Se2 K Se5 7_656 . 92.91(4) no
Se2 K Se2 9_666 7_656 119.74(2) no
Se2 K Se2 9_666 11_556 119.744(19) no
Se2 K Se5 9_666 . 92.91(4) no
Se2 K Se2 11_556 7_656 119.744(14) no
Se2 K Se2 11_556 9_666 119.744(19) no
Se2 K Se5 11_556 . 92.91(4) no
Mo1 In Mo1 . 10_555 164.76(6) no
Mo1 In Mo3 . 8_655 89.89(3) no
Mo1 In Se2 . 8_655 141.91(5) no
Mo1 In Se2 . 5_655 43.991(12) no
Mo1 In Se3 . . 95.35(4) no
Mo1 In Se3 . 3_645 83.92(4) no
Mo1 In Se4 . . 41.493(14) no
Mo1 In Se4 . 8_765 127.91(5) no
Mo1 In In . 8_765 88.11(2) no
Mo1 In In . 3_645 82.67(3) no
Mo1 In Mo1 10_555 . 164.76(6) no
Mo1 In Mo3 10_555 8_655 89.89(3) no
Mo1 In Se2 10_555 8_655 43.991(12) no
Mo1 In Se2 10_555 5_655 141.91(5) no
Mo1 In Se3 10_555 . 95.35(4) no
Mo1 In Se3 10_555 3_645 83.92(4) no
Mo1 In Se4 10_555 . 127.91(5) no
Mo1 In Se4 10_555 8_765 41.493(14) no
Mo1 In In 10_555 8_765 88.11(2) no
Mo1 In In 10_555 3_645 82.67(3) no
Mo3 In Se2 8_655 8_655 53.55(3) no
Mo3 In Se2 8_655 5_655 53.55(3) no
Mo3 In Se3 8_655 . 136.10(7) no
Mo3 In Se3 8_655 3_645 52.26(5) no
Mo3 In Se4 8_655 . 120.75(7) no
Mo3 In Se4 8_655 8_765 120.75(7) no
Mo3 In In 8_655 8_765 164.78(10) no
Mo3 In In 8_655 3_645 104.78(9) no
Se2 In Se2 8_655 5_655 98.92(5) no
Se2 In Se3 8_655 . 104.20(6) no
Se2 In Se3 8_655 3_645 81.07(5) no
Se2 In Se4 8_655 . 164.22(10) no
Se2 In Se4 8_655 8_765 85.23(2) no
Se2 In In 8_655 8_765 129.98(3) no
Se2 In In 8_655 3_645 113.98(6) no
Se2 In Se2 5_655 8_655 98.92(5) no
Se2 In Se3 5_655 . 104.20(6) no
Se2 In Se3 5_655 3_645 81.07(5) no
Se2 In Se4 5_655 . 85.23(2) no
Se2 In Se4 5_655 8_765 164.22(10) no
Se2 In In 5_655 8_765 129.98(3) no
Se2 In In 5_655 3_645 113.98(6) no
Se3 In Se3 . 3_645 171.64(6) no
Se3 In Se4 . . 89.36(5) no
Se3 In Se4 . 8_765 89.36(5) no
Se3 In In . 8_765 59.12(7) no
Se3 In In . 3_645 119.12(7) no
Se3 In Se3 3_645 . 171.64(6) no
Se3 In Se4 3_645 . 84.58(6) no
Se3 In Se4 3_645 8_765 84.58(6) no
Se3 In In 3_645 8_765 112.52(8) no
Se3 In In 3_645 3_645 52.52(6) no
Se4 In Se4 . 8_765 86.91(5) no
Se4 In In . 8_765 51.05(4) no
Se4 In In . 3_645 51.05(4) no
Se4 In Se4 8_765 . 86.91(5) no
Se4 In In 8_765 8_765 51.05(4) no
Se4 In In 8_765 3_645 51.05(4) no
In In In 8_765 3_645 60.00(8) no
In In In 3_645 8_765 60.00(8) no

loop_
_geom_bond_atom_site_label_1
_geom_bond_atom_site_label_2
_geom_bond_site_symmetry_2
_geom_bond_distance
_geom_bond_publ_flag
Mo1 Mo1 7_756 3.8189(5) no
Mo1 Mo1 3_645 2.6916(6) yes
Mo1 Mo1 9_666 2.7091(7) yes
Mo1 Mo1 5_765 2.6916(6) no
Mo1 Mo1 11_546 2.7091(6) no
Mo1 Mo2 3_645 3.5125(8) no
Mo1 Se1 . 2.5832(9) yes
Mo1 Se1 3_645 2.6160(10) yes
Mo1 Se1 11_546 2.5560(6) yes
Mo1 Se2 5_655 2.6581(6) yes
Mo1 Se4 . 2.5514(7) yes
Mo1 In . 3.8252(5) no
Mo2 Mo2 3_655 2.6417(8) yes
Mo2 Mo2 5_665 2.6417(10) no
Mo2 Mo3 . 2.7746(6) yes
Mo2 Mo3 8_665 3.8366(8) no
Mo2 Mo3 3_655 2.7132(5) yes
Mo2 Se1 . 2.6874(8) yes
Mo2 Se2 . 2.5877(6) yes
Mo2 Se2 3_655 2.6051(6) yes
Mo2 Se3 . 2.7004(7) yes
Mo2 Se5 . 2.5205(7) yes
Mo3 Mo3 8_665 2.7238(8) yes
Mo3 Mo3 3_655 2.7238(8) yes
Mo3 Se2 . 2.5851(5) yes
Mo3 Se2 10_555 2.5851(5) yes
Mo3 Se3 . 2.5961(13) yes
Mo3 Se3 8_665 2.5923(16) yes
Mo3 In 3_545 2.9002(19) no
Se1 Se1 9_666 3.6032(7) no
Se1 Se1 11_546 3.6032(9) no
Se1 Se2 . 3.6466(9) no
Se1 Se2 7_656 3.8049(7) no
Se1 Se2 5_655 3.6416(9) no
Se1 Se4 . 3.6803(7) no
Se1 Se5 . 3.6707(7) no
Se1 Se5 7_656 3.5859(5) no
Se1 K 7_656 3.5653(11) no
Se2 Se3 . 3.5954(10) no
Se2 Se3 8_665 3.7850(11) no
Se2 Se4 1_455 3.6667(7) no
Se2 Se5 . 3.6667(6) no
Se2 K 7_656 3.2069(6) no
Se2 In 3_545 2.8372(16) no
Se3 Se4 . 3.7498(10) no
Se3 Se4 8_765 3.7498(10) no
Se3 In . 2.759(3) no
Se3 In 8_765 2.985(3) no
Se4 Se4 8_765 3.5355(11) no
Se4 In . 2.5704(13) no
Se4 In 8_765 2.570(2) no
Se4 In 3_645 2.570(2) no
Se5 K . 3.212(2) no
In In 8_765 3.232(3) no
In In 3_645 3.232(3) no
K Se1 7_656 3.5652(10) yes
K Se1 9_666 3.5652(11) no
K Se1 11_556 3.5652(11) no
K Se2 7_656 3.2069(6) yes
K Se2 9_666 3.2069(5) no
K Se2 11_556 3.2069(9) no
K Se5 . 3.212(2) yes
In Mo1 . 3.8251(5) no
In Mo1 10_555 3.8251(5) no
In Mo3 8_655 2.8999(19) no
In Se2 8_655 2.8373(10) yes
In Se2 5_655 2.8373(10) yes
In Se3 . 2.759(3) yes
In Se3 3_645 2.984(3) yes
In Se4 . 2.5703(12) yes
In Se4 8_765 2.5703(12) yes
In In 8_765 3.232(2) no
In In 3_645 3.232(3) no
